data_4331233
loop_
_publ_author_name
'Deepak Dange'
'Jiaye Li'
'Christian Schenk'
'Hansgeorg Schn\"ockel'
'Cameron Jones'

_publ_section_title
;
 Monomeric Group 13 Metal(I) Amides: Enforcing One-Coordination Through
 Extreme Ligand Steric Bulk
;
_journal_name_full 'Inorganic Chemistry'
_journal_page_first 13050
_journal_page_last 13059
_journal_paper_doi 10.1021/ic3022613
_journal_volume 51
_journal_year 2012
_chemical_formula_sum 'C51 H42 Ga N Si'
_chemical_formula_weight 766.67
_chemical_name_systematic
; 
 ? 
;
_space_group_IT_number 2
_symmetry_cell_setting triclinic
_symmetry_space_group_name_Hall '-P 1'
_symmetry_space_group_name_H-M 'P -1'
_atom_sites_solution_hydrogens geom
_atom_sites_solution_primary direct
_atom_sites_solution_secondary difmap
_audit_creation_method SHELXL-97
_cell_angle_alpha 94.447(3)
_cell_angle_beta 90.037(3)
_cell_angle_gamma 118.298(4)
_cell_formula_units_Z 2
_cell_length_a 10.5031(4)
_cell_length_b 10.7024(4)
_cell_length_c 19.9408(8)
_cell_measurement_temperature 123(2)
_cell_volume 1965.91(15)
_computing_structure_refinement 'SHELXL-97 (Sheldrick, 1997)'
_computing_structure_solution 'SHELXS-97 (Sheldrick, 1990)'
_diffrn_ambient_temperature 123(2)
_diffrn_measured_fraction_theta_full 0.997
_diffrn_measured_fraction_theta_max 0.997
_diffrn_measurement_device_type 'Oxford Gemini Ultra'
_diffrn_radiation_monochromator graphite
_diffrn_radiation_source 'Enhance (Mo) x-ray Source'
_diffrn_radiation_type MoK\a
_diffrn_radiation_wavelength 0.71073
_diffrn_reflns_av_R_equivalents 0.0324
_diffrn_reflns_av_sigmaI/netI 0.0354
_diffrn_reflns_limit_h_max 13
_diffrn_reflns_limit_h_min -13
_diffrn_reflns_limit_k_max 13
_diffrn_reflns_limit_k_min -13
_diffrn_reflns_limit_l_max 25
_diffrn_reflns_limit_l_min -25
_diffrn_reflns_number 31344
_diffrn_reflns_theta_full 27.00
_diffrn_reflns_theta_max 27.00
_diffrn_reflns_theta_min 2.95
_exptl_absorpt_coefficient_mu 0.767
_exptl_absorpt_correction_T_max 0.893
_exptl_absorpt_correction_T_min 0.860
_exptl_absorpt_correction_type multi-scan
_exptl_absorpt_process_details 'SCALE3 ABSPACK'
_exptl_crystal_colour colorless
_exptl_crystal_density_diffrn 1.295
_exptl_crystal_description block
_exptl_crystal_F_000 800
_exptl_crystal_size_max 0.20
_exptl_crystal_size_mid 0.18
_exptl_crystal_size_min 0.15
_refine_diff_density_max 1.067
_refine_diff_density_min -2.696
_refine_diff_density_rms 0.170
_refine_ls_extinction_method none
_refine_ls_goodness_of_fit_ref 1.076
_refine_ls_hydrogen_treatment constr
_refine_ls_matrix_type full
_refine_ls_number_parameters 488
_refine_ls_number_reflns 8569
_refine_ls_number_restraints 0
_refine_ls_restrained_S_all 1.076
_refine_ls_R_factor_all 0.0981
_refine_ls_R_factor_gt 0.0857
_refine_ls_shift/su_max 0.000
_refine_ls_shift/su_mean 0.000
_refine_ls_structure_factor_coef Fsqd
_refine_ls_weighting_details 'calc w=1/[\s^2^(Fo^2^)+(0.1559P)^2^+12.7737P] where P=(Fo^2^+2Fc^2^)/3'
_refine_ls_weighting_scheme calc
_refine_ls_wR_factor_gt 0.2734
_refine_ls_wR_factor_ref 0.2837
_reflns_number_gt 7265
_reflns_number_total 8569
_reflns_threshold_expression >2sigma(I)
_cod_data_source_file ic3022613_si_002_02.cif
_cod_data_source_block compound5
_cod_original_cell_volume 1965.91(13)
_cod_database_code 4331233

loop_
_symmetry_equiv_pos_as_xyz
'x, y, z'
'-x, -y, -z'

loop_
_atom_site_label
_atom_site_type_symbol
_atom_site_fract_x
_atom_site_fract_y
_atom_site_fract_z
_atom_site_U_iso_or_equiv
_atom_site_adp_type
_atom_site_occupancy
_atom_site_symmetry_multiplicity
_atom_site_calc_flag
_atom_site_refinement_flags
Ga1 Ga 0.71520(7) 0.28722(8) 0.30533(4) 0.0328(2) Uani 1 1 d .
Si1 Si 0.50024(12) 0.33575(12) 0.20774(6) 0.0074(3) Uani 1 1 d .
N1 N 0.5242(4) 0.2264(4) 0.25982(18) 0.0072(7) Uani 1 1 d .
C1 C 0.4038(4) 0.0942(4) 0.2748(2) 0.0066(8) Uani 1 1 d .
C2 C 0.3697(4) -0.0322(4) 0.2341(2) 0.0067(8) Uani 1 1 d .
C3 C 0.2446(4) -0.1574(4) 0.2460(2) 0.0081(8) Uani 1 1 d .
H3 H 0.2206 -0.2419 0.2178 0.010 Uiso 1 1 calc R
C4 C 0.1543(5) -0.1620(5) 0.2979(2) 0.0096(8) Uani 1 1 d .
C5 C 0.1946(5) -0.0387(4) 0.3401(2) 0.0088(8) Uani 1 1 d .
H5 H 0.1364 -0.0412 0.3770 0.011 Uiso 1 1 calc R
C6 C 0.3183(4) 0.0890(4) 0.3300(2) 0.0066(8) Uani 1 1 d .
C7 C 0.0167(5) -0.2964(5) 0.3084(2) 0.0151(9) Uani 1 1 d .
H7A H 0.0110 -0.3748 0.2774 0.023 Uiso 1 1 calc R
H7B H -0.0668 -0.2817 0.2996 0.023 Uiso 1 1 calc R
H7C H 0.0167 -0.3200 0.3549 0.023 Uiso 1 1 calc R
C8 C 0.4710(4) -0.0289(4) 0.1787(2) 0.0077(8) Uani 1 1 d .
H8 H 0.4937 0.0567 0.1541 0.009 Uiso 1 1 calc R
C9 C 0.4041(5) -0.1577(5) 0.1268(2) 0.0091(8) Uani 1 1 d .
C10 C 0.3502(5) -0.1453(5) 0.0654(2) 0.0145(9) Uani 1 1 d .
H10 H 0.3590 -0.0561 0.0557 0.017 Uiso 1 1 calc R
C11 C 0.2834(6) -0.2625(6) 0.0179(2) 0.0197(10) Uani 1 1 d .
H11 H 0.2467 -0.2531 -0.0239 0.024 Uiso 1 1 calc R
C12 C 0.2705(5) -0.3936(5) 0.0317(3) 0.0196(10) Uani 1 1 d .
H12 H 0.2231 -0.4740 -0.0002 0.024 Uiso 1 1 calc R
C13 C 0.3264(5) -0.4067(5) 0.0918(2) 0.0177(10) Uani 1 1 d .
H13 H 0.3199 -0.4955 0.1007 0.021 Uiso 1 1 calc R
C14 C 0.3932(5) -0.2886(5) 0.1396(2) 0.0125(9) Uani 1 1 d .
H14 H 0.4313 -0.2979 0.1810 0.015 Uiso 1 1 calc R
C15 C 0.6153(5) -0.0097(5) 0.2072(2) 0.0111(8) Uani 1 1 d .
C16 C 0.7344(5) 0.0438(5) 0.1666(3) 0.0195(10) Uani 1 1 d .
H16 H 0.7250 0.0690 0.1229 0.023 Uiso 1 1 calc R
C17 C 0.8676(6) 0.0605(6) 0.1896(3) 0.0292(13) Uani 1 1 d .
H17 H 0.9485 0.0984 0.1619 0.035 Uiso 1 1 calc R
C18 C 0.8821(6) 0.0223(7) 0.2527(4) 0.0330(15) Uani 1 1 d .
H18 H 0.9721 0.0314 0.2678 0.040 Uiso 1 1 calc R
C19 C 0.7642(6) -0.0295(7) 0.2937(3) 0.0288(13) Uani 1 1 d .
H19 H 0.7742 -0.0539 0.3375 0.035 Uiso 1 1 calc R
C20 C 0.6317(6) -0.0458(6) 0.2708(3) 0.0193(10) Uani 1 1 d .
H20 H 0.5514 -0.0820 0.2991 0.023 Uiso 1 1 calc R
C21 C 0.3656(4) 0.2198(4) 0.3800(2) 0.0069(8) Uani 1 1 d .
H21 H 0.3909 0.3026 0.3529 0.008 Uiso 1 1 calc R
C22 C 0.2451(4) 0.2104(4) 0.4254(2) 0.0071(8) Uani 1 1 d .
C23 C 0.2423(5) 0.1868(5) 0.4935(2) 0.0123(9) Uani 1 1 d .
H23 H 0.3187 0.1769 0.5136 0.015 Uiso 1 1 calc R
C24 C 0.1292(5) 0.1778(5) 0.5321(2) 0.0154(9) Uani 1 1 d .
H24 H 0.1291 0.1626 0.5784 0.019 Uiso 1 1 calc R
C25 C 0.0162(5) 0.1908(5) 0.5035(2) 0.0135(9) Uani 1 1 d .
H25 H -0.0621 0.1829 0.5299 0.016 Uiso 1 1 calc R
C26 C 0.0178(5) 0.2154(5) 0.4358(2) 0.0125(9) Uani 1 1 d .
H26 H -0.0590 0.2252 0.4160 0.015 Uiso 1 1 calc R
C27 C 0.1320(5) 0.2257(5) 0.3975(2) 0.0100(8) Uani 1 1 d .
H27 H 0.1331 0.2434 0.3515 0.012 Uiso 1 1 calc R
C28 C 0.5019(4) 0.2521(5) 0.4206(2) 0.0088(8) Uani 1 1 d .
C29 C 0.5917(5) 0.3919(5) 0.4475(2) 0.0152(9) Uani 1 1 d .
H29 H 0.5674 0.4644 0.4392 0.018 Uiso 1 1 calc R
C30 C 0.7162(5) 0.4264(5) 0.4862(3) 0.0198(10) Uani 1 1 d .
H30 H 0.7765 0.5219 0.5040 0.024 Uiso 1 1 calc R
C31 C 0.7517(5) 0.3209(6) 0.4987(3) 0.0195(10) Uani 1 1 d .
H31 H 0.8370 0.3443 0.5248 0.023 Uiso 1 1 calc R
C32 C 0.6625(5) 0.1806(5) 0.4731(2) 0.0165(9) Uani 1 1 d .
H32 H 0.6861 0.1081 0.4824 0.020 Uiso 1 1 calc R
C33 C 0.5390(5) 0.1466(5) 0.4340(2) 0.0128(9) Uani 1 1 d .
H33 H 0.4791 0.0509 0.4163 0.015 Uiso 1 1 calc R
C34 C 0.3786(5) 0.2349(5) 0.1315(2) 0.0106(8) Uani 1 1 d .
C35 C 0.4260(5) 0.2780(5) 0.0676(2) 0.0166(9) Uani 1 1 d .
H35 H 0.5188 0.3573 0.0638 0.020 Uiso 1 1 calc R
C36 C 0.3404(6) 0.2075(6) 0.0094(3) 0.0212(10) Uani 1 1 d .
H36 H 0.3749 0.2388 -0.0335 0.025 Uiso 1 1 calc R
C37 C 0.2046(5) 0.0912(6) 0.0142(3) 0.0202(10) Uani 1 1 d .
H37 H 0.1459 0.0423 -0.0252 0.024 Uiso 1 1 calc R
C38 C 0.1555(5) 0.0474(5) 0.0768(3) 0.0169(9) Uani 1 1 d .
H38 H 0.0625 -0.0320 0.0801 0.020 Uiso 1 1 calc R
C39 C 0.2405(5) 0.1180(5) 0.1352(2) 0.0127(9) Uani 1 1 d .
H39 H 0.2046 0.0867 0.1779 0.015 Uiso 1 1 calc R
C40 C 0.6838(5) 0.4619(5) 0.1796(2) 0.0111(8) Uani 1 1 d .
C41 C 0.7208(6) 0.6030(5) 0.1687(3) 0.0207(10) Uani 1 1 d .
H41 H 0.6545 0.6375 0.1798 0.025 Uiso 1 1 calc R
C42 C 0.8521(6) 0.6931(6) 0.1422(3) 0.0272(12) Uani 1 1 d .
H42 H 0.8744 0.7880 0.1351 0.033 Uiso 1 1 calc R
C43 C 0.9509(5) 0.6447(6) 0.1261(3) 0.0245(12) Uani 1 1 d .
H43 H 1.0413 0.7065 0.1085 0.029 Uiso 1 1 calc R
C44 C 0.9166(5) 0.5056(6) 0.1358(3) 0.0214(11) Uani 1 1 d .
H44 H 0.9831 0.4715 0.1244 0.026 Uiso 1 1 calc R
C45 C 0.7847(5) 0.4157(5) 0.1624(2) 0.0151(9) Uani 1 1 d .
H45 H 0.7628 0.3207 0.1690 0.018 Uiso 1 1 calc R
C46 C 0.4202(5) 0.4420(5) 0.2517(2) 0.0130(9) Uani 1 1 d .
C47 C 0.2776(5) 0.4130(5) 0.2387(3) 0.0167(9) Uani 1 1 d .
H47 H 0.2206 0.3420 0.2039 0.020 Uiso 1 1 calc R
C48 C 0.2170(7) 0.4870(6) 0.2762(3) 0.0262(12) Uani 1 1 d .
H48 H 0.1199 0.4661 0.2666 0.031 Uiso 1 1 calc R
C49 C 0.2981(7) 0.5894(6) 0.3265(3) 0.0293(13) Uani 1 1 d .
H49 H 0.2570 0.6395 0.3517 0.035 Uiso 1 1 calc R
C50 C 0.4390(7) 0.6203(6) 0.3409(3) 0.0260(12) Uani 1 1 d .
H50 H 0.4940 0.6901 0.3764 0.031 Uiso 1 1 calc R
C51 C 0.5006(6) 0.5489(5) 0.3033(3) 0.0198(10) Uani 1 1 d .
H51 H 0.5987 0.5729 0.3126 0.024 Uiso 1 1 calc R

loop_
_atom_site_aniso_label
_atom_site_aniso_U_11
_atom_site_aniso_U_22
_atom_site_aniso_U_33
_atom_site_aniso_U_23
_atom_site_aniso_U_13
_atom_site_aniso_U_12
Ga1 0.0244(4) 0.0346(4) 0.0350(4) 0.0041(3) -0.0010(3) 0.0103(3)
Si1 0.0060(5) 0.0064(5) 0.0079(5) 0.0012(4) 0.0024(4) 0.0014(4)
N1 0.0038(15) 0.0063(16) 0.0094(17) 0.0007(13) 0.0014(13) 0.0006(13)
C1 0.0044(17) 0.0080(19) 0.0062(18) 0.0003(15) 0.0009(14) 0.0022(15)
C2 0.0056(18) 0.0079(19) 0.0069(18) 0.0018(15) 0.0021(14) 0.0033(15)
C3 0.0068(18) 0.0063(18) 0.0085(19) -0.0016(15) 0.0002(15) 0.0012(15)
C4 0.0084(19) 0.011(2) 0.0087(19) 0.0016(16) 0.0020(15) 0.0037(16)
C5 0.0078(19) 0.0080(19) 0.0081(19) 0.0008(15) 0.0024(15) 0.0017(16)
C6 0.0060(18) 0.0076(19) 0.0059(18) -0.0008(14) 0.0007(14) 0.0032(15)
C7 0.013(2) 0.010(2) 0.016(2) -0.0014(17) 0.0064(17) 0.0002(17)
C8 0.0080(19) 0.0093(19) 0.0063(18) -0.0010(15) 0.0026(15) 0.0047(16)
C9 0.0084(19) 0.012(2) 0.0067(19) -0.0023(15) 0.0027(15) 0.0050(16)
C10 0.015(2) 0.021(2) 0.011(2) 0.0004(18) 0.0014(17) 0.0117(19)
C11 0.019(2) 0.030(3) 0.010(2) -0.0055(19) -0.0040(18) 0.013(2)
C12 0.015(2) 0.020(2) 0.015(2) -0.0098(19) 0.0011(18) 0.0021(19)
C13 0.022(2) 0.012(2) 0.014(2) -0.0018(18) 0.0059(19) 0.0048(19)
C14 0.015(2) 0.014(2) 0.008(2) -0.0019(16) 0.0020(16) 0.0065(18)
C15 0.010(2) 0.0079(19) 0.015(2) -0.0039(16) -0.0010(16) 0.0044(16)
C16 0.011(2) 0.020(2) 0.026(3) -0.001(2) 0.0055(19) 0.0070(19)
C17 0.010(2) 0.031(3) 0.044(3) -0.011(3) 0.001(2) 0.010(2)
C18 0.016(3) 0.032(3) 0.051(4) -0.022(3) -0.018(3) 0.016(2)
C19 0.026(3) 0.033(3) 0.033(3) -0.010(2) -0.017(2) 0.020(2)
C20 0.019(2) 0.022(2) 0.019(2) 0.0008(19) -0.0030(19) 0.012(2)
C21 0.0065(18) 0.0087(18) 0.0043(18) -0.0016(14) 0.0008(14) 0.0029(15)
C22 0.0065(18) 0.0054(18) 0.0078(19) -0.0014(14) 0.0011(15) 0.0018(15)
C23 0.016(2) 0.018(2) 0.0068(19) 0.0006(16) 0.0006(16) 0.0106(18)
C24 0.021(2) 0.022(2) 0.008(2) 0.0046(17) 0.0062(17) 0.014(2)
C25 0.012(2) 0.018(2) 0.013(2) 0.0024(17) 0.0056(16) 0.0085(18)
C26 0.010(2) 0.014(2) 0.014(2) -0.0004(17) -0.0006(16) 0.0067(17)
C27 0.012(2) 0.013(2) 0.0058(18) -0.0015(15) -0.0013(15) 0.0061(17)
C28 0.0063(18) 0.0095(19) 0.0092(19) -0.0022(15) -0.0002(15) 0.0031(16)
C29 0.014(2) 0.012(2) 0.018(2) -0.0052(17) -0.0014(18) 0.0050(18)
C30 0.017(2) 0.016(2) 0.019(2) -0.0080(19) -0.0059(19) 0.0034(19)
C31 0.011(2) 0.029(3) 0.018(2) -0.005(2) -0.0025(18) 0.010(2)
C32 0.015(2) 0.021(2) 0.015(2) 0.0009(18) 0.0006(18) 0.0103(19)
C33 0.011(2) 0.012(2) 0.015(2) 0.0004(17) 0.0029(17) 0.0050(17)
C34 0.0085(19) 0.015(2) 0.011(2) 0.0009(16) 0.0013(16) 0.0080(17)
C35 0.011(2) 0.023(2) 0.015(2) 0.0046(19) 0.0030(17) 0.0070(19)
C36 0.019(2) 0.034(3) 0.010(2) 0.004(2) 0.0043(18) 0.012(2)
C37 0.014(2) 0.030(3) 0.016(2) -0.004(2) -0.0070(18) 0.011(2)
C38 0.007(2) 0.021(2) 0.021(2) 0.0010(19) -0.0033(17) 0.0051(18)
C39 0.010(2) 0.014(2) 0.016(2) 0.0038(17) 0.0002(17) 0.0063(17)
C40 0.0084(19) 0.011(2) 0.011(2) 0.0014(16) 0.0011(16) 0.0016(16)
C41 0.016(2) 0.015(2) 0.028(3) 0.010(2) 0.008(2) 0.0038(19)
C42 0.023(3) 0.015(2) 0.032(3) 0.012(2) 0.006(2) -0.002(2)
C43 0.012(2) 0.027(3) 0.016(2) 0.003(2) 0.0054(18) -0.006(2)
C44 0.012(2) 0.028(3) 0.018(2) -0.003(2) 0.0056(18) 0.004(2)
C45 0.009(2) 0.013(2) 0.018(2) -0.0027(17) 0.0031(17) 0.0023(17)
C46 0.018(2) 0.011(2) 0.012(2) 0.0032(16) 0.0044(17) 0.0088(18)
C47 0.021(2) 0.019(2) 0.018(2) 0.0074(18) 0.0094(19) 0.015(2)
C48 0.034(3) 0.034(3) 0.026(3) 0.014(2) 0.015(2) 0.028(3)
C49 0.054(4) 0.033(3) 0.021(3) 0.010(2) 0.019(3) 0.035(3)
C50 0.049(4) 0.021(3) 0.016(2) 0.001(2) 0.006(2) 0.023(3)
C51 0.030(3) 0.013(2) 0.017(2) 0.0015(18) 0.002(2) 0.011(2)

loop_
_atom_type_symbol
_atom_type_description
_atom_type_scat_dispersion_real
_atom_type_scat_dispersion_imag
_atom_type_scat_source
C C 0.0033 0.0016 'International Tables Vol C Tables 4.2.6.8 and 6.1.1.4'
H H 0.0000 0.0000 'International Tables Vol C Tables 4.2.6.8 and 6.1.1.4'
N N 0.0061 0.0033 'International Tables Vol C Tables 4.2.6.8 and 6.1.1.4'
Si Si 0.0817 0.0704 'International Tables Vol C Tables 4.2.6.8 and 6.1.1.4'
Ga Ga 0.2307 1.6083 'International Tables Vol C Tables 4.2.6.8 and 6.1.1.4'

loop_
_geom_angle_atom_site_label_1
_geom_angle_atom_site_label_2
_geom_angle_atom_site_label_3
_geom_angle
N1 Si1 C40 106.74(19)
N1 Si1 C46 112.61(19)
C40 Si1 C46 108.6(2)
N1 Si1 C34 112.97(19)
C40 Si1 C34 109.0(2)
C46 Si1 C34 106.8(2)
C1 N1 Si1 120.5(3)
C1 N1 Ga1 118.7(3)
Si1 N1 Ga1 120.70(19)
C6 C1 C2 119.2(4)
C6 C1 N1 120.6(4)
C2 C1 N1 120.2(4)
C3 C2 C1 119.2(4)
C3 C2 C8 121.8(4)
C1 C2 C8 119.0(4)
C4 C3 C2 122.0(4)
C5 C4 C3 118.0(4)
C5 C4 C7 120.6(4)
C3 C4 C7 121.4(4)
C4 C5 C6 121.9(4)
C5 C6 C1 119.4(4)
C5 C6 C21 120.7(4)
C1 C6 C21 119.8(4)
C9 C8 C2 113.8(3)
C9 C8 C15 110.0(3)
C2 C8 C15 112.1(3)
C10 C9 C14 119.0(4)
C10 C9 C8 119.2(4)
C14 C9 C8 121.8(4)
C9 C10 C11 120.6(4)
C10 C11 C12 120.0(5)
C13 C12 C11 120.0(4)
C12 C13 C14 119.9(5)
C9 C14 C13 120.5(4)
C20 C15 C16 118.8(4)
C20 C15 C8 123.0(4)
C16 C15 C8 118.2(4)
C15 C16 C17 120.4(5)
C18 C17 C16 120.3(5)
C17 C18 C19 119.6(5)
C18 C19 C20 120.1(6)
C15 C20 C19 120.8(5)
C28 C21 C22 111.7(3)
C28 C21 C6 111.6(3)
C22 C21 C6 113.0(3)
C27 C22 C23 118.4(4)
C27 C22 C21 118.3(4)
C23 C22 C21 123.3(4)
C24 C23 C22 120.7(4)
C23 C24 C25 120.3(4)
C24 C25 C26 119.8(4)
C27 C26 C25 119.7(4)
C26 C27 C22 121.1(4)
C29 C28 C33 118.5(4)
C29 C28 C21 118.8(4)
C33 C28 C21 122.7(4)
C30 C29 C28 121.0(4)
C31 C30 C29 119.8(4)
C30 C31 C32 120.1(4)
C33 C32 C31 120.1(5)
C32 C33 C28 120.6(4)
C35 C34 C39 117.6(4)
C35 C34 Si1 119.2(3)
C39 C34 Si1 123.2(3)
C36 C35 C34 121.7(4)
C37 C36 C35 119.7(5)
C38 C37 C36 119.5(5)
C37 C38 C39 120.9(4)
C38 C39 C34 120.5(4)
C45 C40 C41 117.2(4)
C45 C40 Si1 121.2(3)
C41 C40 Si1 121.4(4)
C42 C41 C40 121.5(5)
C41 C42 C43 120.1(5)
C44 C43 C42 119.5(5)
C43 C44 C45 120.2(5)
C44 C45 C40 121.5(5)
C47 C46 C51 117.3(4)
C47 C46 Si1 122.4(4)
C51 C46 Si1 120.1(4)
C46 C47 C48 121.1(5)
C49 C48 C47 120.0(5)
C48 C49 C50 120.4(5)
C49 C50 C51 120.0(5)
C50 C51 C46 121.2(5)

loop_
_geom_bond_atom_site_label_1
_geom_bond_atom_site_label_2
_geom_bond_distance
Ga1 N1 1.985(4)
Si1 N1 1.726(4)
Si1 C40 1.873(4)
Si1 C46 1.876(5)
Si1 C34 1.883(5)
N1 C1 1.435(5)
C1 C6 1.409(6)
C1 C2 1.409(6)
C2 C3 1.400(6)
C2 C8 1.526(5)
C3 C4 1.392(6)
C4 C5 1.388(6)
C4 C7 1.509(6)
C5 C6 1.399(6)
C6 C21 1.525(5)
C8 C9 1.524(6)
C8 C15 1.532(6)
C9 C10 1.390(6)
C9 C14 1.394(6)
C10 C11 1.394(7)
C11 C12 1.394(8)
C12 C13 1.379(7)
C13 C14 1.404(6)
C15 C20 1.389(7)
C15 C16 1.394(7)
C16 C17 1.395(7)
C17 C18 1.381(10)
C18 C19 1.390(10)
C19 C20 1.391(7)
C21 C28 1.519(6)
C21 C22 1.525(5)
C22 C27 1.395(6)
C22 C23 1.398(6)
C23 C24 1.383(6)
C24 C25 1.387(7)
C25 C26 1.392(7)
C26 C27 1.386(6)
C28 C29 1.397(6)
C28 C33 1.401(6)
C29 C30 1.393(7)
C30 C31 1.385(8)
C31 C32 1.393(7)
C32 C33 1.389(7)
C34 C35 1.398(6)
C34 C39 1.403(6)
C35 C36 1.395(7)
C36 C37 1.388(7)
C37 C38 1.380(7)
C38 C39 1.397(7)
C40 C45 1.398(6)
C40 C41 1.404(7)
C41 C42 1.390(7)
C42 C43 1.391(9)
C43 C44 1.385(8)
C44 C45 1.394(7)
C46 C47 1.398(7)
C46 C51 1.407(7)
C47 C48 1.407(7)
C48 C49 1.371(9)
C49 C50 1.379(9)
C50 C51 1.395(7)
